data_2240581
loop_
_publ_author_name
'A\,sk\?in, G\"ul\,cin \,Sefiye'
'Necefo\(glu, Hacali'
'Y\?ilmaz Nayir, Gamze'
'\,Catak \,Celik, Raziye'
'H\"okelek, Tuncer'

_publ_section_title
;
 Crystal structure of
 <i>trans</i>-diaquabis(4-cyanobenzoato-\k<i>O</i>)bis(nicotinamide-\k<i>N</i>^1^)cobalt(II)
;
_journal_coeditor_code WM5151
_journal_issue 5
_journal_name_full 'Acta Crystallographica Section E'
_journal_page_first 561
_journal_page_last 563
_journal_paper_doi 10.1107/S2056989015008270
_journal_volume 71
_journal_year 2015
_chemical_formula_iupac '[Co (C8 H4 N O2)2 (C6 H6 N2 O)2 (H2 O)2]'
_chemical_formula_moiety 'C28 H24 Co N6 O8'
_chemical_formula_sum 'C28 H24 Co N6 O8'
_chemical_formula_weight 631.46
_chemical_name_systematic <i>trans</i>-Diaquabis(4-cyanobenzoato-\k<i>O</i>)bis(nicotinamide-\k<i>N</i>^1^)cobalt(II)
_space_group_IT_number 2
_symmetry_cell_setting triclinic
_symmetry_space_group_name_Hall '-P 1'
_symmetry_space_group_name_H-M 'P -1'
_atom_sites_solution_hydrogens geom
_atom_sites_solution_primary direct
_atom_sites_solution_secondary difmap
_audit_creation_method SHELXL-97
_cell_angle_alpha 78.680(2)
_cell_angle_beta 84.200(3)
_cell_angle_gamma 71.556(2)
_cell_formula_units_Z 1
_cell_length_a 7.6474(3)
_cell_length_b 9.9266(4)
_cell_length_c 10.2782(4)
_cell_measurement_reflns_used 9898
_cell_measurement_temperature 296(2)
_cell_measurement_theta_max 28.55
_cell_measurement_theta_min 2.20
_cell_volume 725.13(5)
_computing_cell_refinement
;
<i>SAINT</i> (Bruker, 2012)
;
_computing_data_collection
;
<i>APEX2</i> (Bruker, 2012)
;
_computing_data_reduction
;
<i>SAINT</i> (Bruker, 2012)
;
_computing_molecular_graphics
;
<i>ORTEP-3 for Windows</i> (Farrugia, 2012)
;
_computing_publication_material
;
WinGX (Farrugia, 2012) and PLATON (Spek, 2009)
;
_computing_structure_refinement
;
<i>SHELXL97</i> (Sheldrick, 2008)
;
_computing_structure_solution
;
<i>SHELXS97</i> (Sheldrick, 2008)
;
_diffrn_ambient_temperature 296(2)
_diffrn_measured_fraction_theta_full 0.983
_diffrn_measured_fraction_theta_max 0.983
_diffrn_measurement_device_type 'Bruker SMART BREEZE CCD'
_diffrn_measurement_method '\f and \w scans'
_diffrn_radiation_monochromator graphite
_diffrn_radiation_source 'fine-focus sealed tube'
_diffrn_radiation_type MoK\a
_diffrn_radiation_wavelength 0.71073
_diffrn_reflns_av_R_equivalents 0.0364
_diffrn_reflns_av_sigmaI/netI 0.0241
_diffrn_reflns_limit_h_max 10
_diffrn_reflns_limit_h_min -10
_diffrn_reflns_limit_k_max 13
_diffrn_reflns_limit_k_min -12
_diffrn_reflns_limit_l_max 13
_diffrn_reflns_limit_l_min -13
_diffrn_reflns_number 16533
_diffrn_reflns_theta_full 28.55
_diffrn_reflns_theta_max 28.55
_diffrn_reflns_theta_min 2.02
_exptl_absorpt_coefficient_mu 0.652
_exptl_absorpt_correction_T_max 0.901
_exptl_absorpt_correction_T_min 0.797
_exptl_absorpt_correction_type multi-scan
_exptl_absorpt_process_details
;
(<i>SADABS</i>; Bruker, 2012)
;
_exptl_crystal_colour 'translucent light pink'
_exptl_crystal_density_diffrn 1.446
_exptl_crystal_density_method 'not measured'
_exptl_crystal_description prism
_exptl_crystal_F_000 325
_exptl_crystal_size_max 0.43
_exptl_crystal_size_mid 0.29
_exptl_crystal_size_min 0.16
_refine_diff_density_max 0.942
_refine_diff_density_min -0.494
_refine_ls_extinction_method none
_refine_ls_goodness_of_fit_ref 1.072
_refine_ls_hydrogen_treatment mixed
_refine_ls_matrix_type full
_refine_ls_number_parameters 212
_refine_ls_number_reflns 3639
_refine_ls_number_restraints 0
_refine_ls_restrained_S_all 1.072
_refine_ls_R_factor_all 0.0461
_refine_ls_R_factor_gt 0.0435
_refine_ls_shift/su_max 0.000
_refine_ls_shift/su_mean 0.000
_refine_ls_structure_factor_coef Fsqd
_refine_ls_weighting_details 'w=1/[\s^2^(Fo^2^)+(0.0721P)^2^+0.2871P] where P=(Fo^2^+2Fc^2^)/3'
_refine_ls_weighting_scheme calc
_refine_ls_wR_factor_gt 0.1164
_refine_ls_wR_factor_ref 0.1188
_reflns_number_gt 3419
_reflns_number_total 3639
_reflns_threshold_expression I>2\s(I)
_cod_data_source_file wm5151sup1.cf
_cod_data_source_block I
_cod_database_code 2240581

loop_
_symmetry_equiv_pos_as_xyz
'x, y, z'
'-x, -y, -z'

loop_
_atom_site_type_symbol
_atom_site_label
_atom_site_fract_x
_atom_site_fract_y
_atom_site_fract_z
_atom_site_U_iso_or_equiv
_atom_site_adp_type
_atom_site_calc_flag
_atom_site_refinement_flags
_atom_site_occupancy
_atom_site_symmetry_multiplicity
Co Co1 0.5000 0.5000 0.5000 0.02573(12) Uani d S 1 2
O O1 0.6366(2) 0.34341(18) 0.23257(16) 0.0459(4) Uani d . 1 1
O O2 0.38784(18) 0.47948(14) 0.33110(13) 0.0347(3) Uani d . 1 1
O O3 0.0668(2) 0.16139(15) 0.50697(18) 0.0476(4) Uani d . 1 1
O O4 0.22430(19) 0.57799(15) 0.57811(16) 0.0362(3) Uani d . 1 1
H H41 0.250(4) 0.608(3) 0.644(3) 0.064(9) Uiso d . 1 1
H H42 0.147(4) 0.643(3) 0.538(2) 0.038(6) Uiso d . 1 1
N N1 -0.0584(5) 0.1958(4) -0.1318(4) 0.1083(13) Uani d . 1 1
N N2 0.4952(2) 0.28815(16) 0.59167(15) 0.0303(3) Uani d . 1 1
N N3 0.1614(3) -0.0568(2) 0.6345(2) 0.0473(5) Uani d . 1 1
H H31 0.080(4) -0.079(3) 0.602(3) 0.063(9) Uiso d . 1 1
H H32 0.238(4) -0.121(3) 0.690(3) 0.054(8) Uiso d . 1 1
C C1 0.4662(2) 0.40272(19) 0.24567(17) 0.0300(3) Uani d . 1 1
C C2 0.3451(2) 0.37166(19) 0.15590(17) 0.0298(3) Uani d . 1 1
C C3 0.1622(3) 0.3852(2) 0.19215(19) 0.0382(4) Uani d . 1 1
H H3 0.1098 0.4240 0.2675 0.046 Uiso calc R 1 1
C C4 0.0562(3) 0.3414(3) 0.1171(2) 0.0457(5) Uani d . 1 1
H H4 -0.0661 0.3486 0.1430 0.055 Uiso calc R 1 1
C C5 0.1336(3) 0.2869(3) 0.0037(2) 0.0458(5) Uani d . 1 1
C C6 0.3143(4) 0.2788(3) -0.0368(2) 0.0570(7) Uani d . 1 1
H H6 0.3641 0.2460 -0.1152 0.068 Uiso calc R 1 1
C C7 0.4203(3) 0.3198(3) 0.0398(2) 0.0470(5) Uani d . 1 1
H H7 0.5424 0.3126 0.0137 0.056 Uiso calc R 1 1
C C8 0.0255(4) 0.2372(4) -0.0727(3) 0.0680(8) Uani d . 1 1
C C9 0.6293(2) 0.1956(2) 0.66831(19) 0.0339(4) Uani d . 1 1
H H9 0.7280 0.2252 0.6841 0.041 Uiso calc R 1 1
C C10 0.6261(3) 0.0585(2) 0.7244(2) 0.0428(5) Uani d . 1 1
H H10 0.7210 -0.0033 0.7772 0.051 Uiso calc R 1 1
C C11 0.4798(3) 0.0138(2) 0.7013(2) 0.0419(4) Uani d . 1 1
H H11 0.4756 -0.0786 0.7379 0.050 Uiso calc R 1 1
C C12 0.3394(2) 0.10851(18) 0.62286(18) 0.0307(4) Uani d . 1 1
C C13 0.3539(2) 0.24444(18) 0.57084(18) 0.0304(3) Uani d . 1 1
H H13 0.2601 0.3088 0.5185 0.037 Uiso calc R 1 1
C C14 0.1776(3) 0.07268(19) 0.5848(2) 0.0352(4) Uani d . 1 1

loop_
_atom_site_aniso_label
_atom_site_aniso_U_11
_atom_site_aniso_U_22
_atom_site_aniso_U_33
_atom_site_aniso_U_12
_atom_site_aniso_U_13
_atom_site_aniso_U_23
Co1 0.02515(17) 0.02306(18) 0.03406(19) -0.01019(12) -0.00572(12) -0.00978(12)
O1 0.0315(7) 0.0592(9) 0.0516(8) -0.0103(6) -0.0066(6) -0.0234(7)
O2 0.0355(6) 0.0333(6) 0.0400(7) -0.0084(5) -0.0111(5) -0.0157(5)
O3 0.0445(8) 0.0303(7) 0.0743(11) -0.0156(6) -0.0241(7) -0.0061(7)
O4 0.0290(6) 0.0348(7) 0.0464(8) -0.0075(5) -0.0060(6) -0.0120(6)
N1 0.104(2) 0.126(3) 0.121(3) -0.030(2) -0.052(2) -0.065(2)
N2 0.0304(7) 0.0275(7) 0.0370(7) -0.0115(6) -0.0065(6) -0.0082(6)
N3 0.0515(11) 0.0305(8) 0.0691(13) -0.0229(8) -0.0187(9) -0.0046(8)
C1 0.0332(8) 0.0290(8) 0.0312(8) -0.0130(7) -0.0068(6) -0.0040(6)
C2 0.0342(8) 0.0291(8) 0.0288(8) -0.0102(7) -0.0060(6) -0.0078(6)
C3 0.0361(9) 0.0491(11) 0.0349(9) -0.0137(8) -0.0023(7) -0.0184(8)
C4 0.0368(10) 0.0620(14) 0.0475(11) -0.0207(9) -0.0054(8) -0.0196(10)
C5 0.0500(11) 0.0505(12) 0.0437(11) -0.0140(9) -0.0159(9) -0.0190(9)
C7 0.0396(10) 0.0679(15) 0.0403(10) -0.0181(10) 0.0037(8) -0.0253(10)
C6 0.0523(13) 0.0836(18) 0.0428(11) -0.0148(12) -0.0034(9) -0.0377(12)
C8 0.0649(16) 0.0794(19) 0.0706(17) -0.0168(14) -0.0256(13) -0.0357(15)
C9 0.0295(8) 0.0345(9) 0.0404(9) -0.0108(7) -0.0076(7) -0.0083(7)
C10 0.0382(10) 0.0349(10) 0.0529(12) -0.0071(8) -0.0171(8) -0.0012(8)
C11 0.0456(11) 0.0248(8) 0.0561(12) -0.0123(8) -0.0133(9) -0.0006(8)
C12 0.0331(8) 0.0241(8) 0.0395(9) -0.0111(6) -0.0046(7) -0.0106(7)
C13 0.0311(8) 0.0240(7) 0.0399(9) -0.0104(6) -0.0091(7) -0.0069(7)
C14 0.0361(9) 0.0270(8) 0.0490(10) -0.0139(7) -0.0043(7) -0.0133(7)

loop_
_atom_type_symbol
_atom_type_description
_atom_type_scat_dispersion_real
_atom_type_scat_dispersion_imag
_atom_type_scat_source
C C 0.0033 0.0016 'International Tables Vol C Tables 4.2.6.8 and 6.1.1.4'
H H 0.0000 0.0000 'International Tables Vol C Tables 4.2.6.8 and 6.1.1.4'
N N 0.0061 0.0033 'International Tables Vol C Tables 4.2.6.8 and 6.1.1.4'
O O 0.0106 0.0060 'International Tables Vol C Tables 4.2.6.8 and 6.1.1.4'
Co Co 0.3494 0.9721 'International Tables Vol C Tables 4.2.6.8 and 6.1.1.4'

loop_
_geom_angle_atom_site_label_1
_geom_angle_atom_site_label_2
_geom_angle_atom_site_label_3
_geom_angle_site_symmetry_1
_geom_angle_site_symmetry_3
_geom_angle
O2 Co1 O2 . 2_666 180.0
O2 Co1 O4 . . 87.59(6)
O2 Co1 O4 2_666 . 92.41(6)
O2 Co1 O4 . 2_666 92.41(6)
O2 Co1 O4 2_666 2_666 87.59(6)
O4 Co1 O4 . 2_666 180.0000(10)
O2 Co1 N2 . . 89.99(6)
O2 Co1 N2 2_666 . 90.01(5)
O2 Co1 N2 . 2_666 90.01(5)
O2 Co1 N2 2_666 2_666 89.99(6)
O4 Co1 N2 . . 87.40(6)
O4 Co1 N2 2_666 . 92.60(6)
O4 Co1 N2 . 2_666 92.60(6)
O4 Co1 N2 2_666 2_666 87.40(6)
N2 Co1 N2 2_666 . 180.00(4)
C1 O2 Co1 . . 127.68(11)
Co1 O4 H41 . . 97(2)
Co1 O4 H42 . . 122.7(18)
H42 O4 H41 . . 107(3)
C9 N2 Co1 . . 123.03(12)
C13 N2 Co1 . . 118.91(12)
C13 N2 C9 . . 118.05(16)
C14 N3 H31 . . 116(2)
C14 N3 H32 . . 123.3(19)
H32 N3 H31 . . 120(3)
O1 C1 O2 . . 125.70(17)
O1 C1 C2 . . 116.72(16)
O2 C1 C2 . . 117.48(15)
C3 C2 C1 . . 120.48(16)
C3 C2 C7 . . 119.43(17)
C7 C2 C1 . . 119.95(17)
C2 C3 C4 . . 120.52(18)
C2 C3 H3 . . 119.7
C4 C3 H3 . . 119.7
C3 C4 H4 . . 120.3
C5 C4 C3 . . 119.5(2)
C5 C4 H4 . . 120.3
C4 C5 C6 . . 120.46(19)
C4 C5 C8 . . 119.7(2)
C6 C5 C8 . . 119.8(2)
C5 C6 H6 . . 120.1
C7 C6 C5 . . 119.8(2)
C7 C6 H6 . . 120.1
C2 C7 H7 . . 119.9
C6 C7 C2 . . 120.3(2)
C6 C7 H7 . . 119.9
N1 C8 C5 . . 178.9(4)
N2 C9 C10 . . 122.33(17)
N2 C9 H9 . . 118.8
C10 C9 H9 . . 118.8
C9 C10 C11 . . 119.16(17)
C9 C10 H10 . . 120.4
C11 C10 H10 . . 120.4
C10 C11 C12 . . 119.24(18)
C10 C11 H11 . . 120.4
C12 C11 H11 . . 120.4
C11 C12 C14 . . 124.94(17)
C13 C12 C11 . . 117.65(16)
C13 C12 C14 . . 117.35(16)
N2 C13 C12 . . 123.58(16)
N2 C13 H13 . . 118.2
C12 C13 H13 . . 118.2
O3 C14 N3 . . 122.08(18)
O3 C14 C12 . . 119.90(17)
N3 C14 C12 . . 118.00(18)

loop_
_geom_bond_atom_site_label_1
_geom_bond_atom_site_label_2
_geom_bond_site_symmetry_2
_geom_bond_distance
Co1 O2 . 2.0835(12)
Co1 O2 2_666 2.0835(12)
Co1 O4 . 2.1350(13)
Co1 O4 2_666 2.1350(13)
Co1 N2 . 2.1390(15)
Co1 N2 2_666 2.1390(15)
O1 C1 . 1.254(2)
O2 C1 . 1.256(2)
O3 C14 . 1.234(2)
O4 H41 . 0.85(3)
O4 H42 . 0.80(3)
N1 C8 . 1.136(4)
N2 C9 . 1.341(2)
N2 C13 . 1.335(2)
N3 C14 . 1.326(3)
N3 H31 . 0.84(3)
N3 H32 . 0.87(3)
C1 C2 . 1.506(2)
C2 C3 . 1.381(3)
C2 C7 . 1.391(3)
C3 C4 . 1.387(3)
C3 H3 . 0.9300
C4 C5 . 1.381(3)
C4 H4 . 0.9300
C5 C6 . 1.384(4)
C5 C8 . 1.444(3)
C6 H6 . 0.9300
C7 C6 . 1.380(3)
C7 H7 . 0.9300
C9 C10 . 1.378(3)
C9 H9 . 0.9300
C10 H10 . 0.9300
C11 C10 . 1.383(3)
C11 H11 . 0.9300
C12 C11 . 1.388(3)
C12 C13 . 1.385(2)
C12 C14 . 1.497(2)
C13 H13 . 0.9300

loop_
_geom_hbond_atom_site_label_D
_geom_hbond_atom_site_label_H
_geom_hbond_atom_site_label_A
_geom_hbond_site_symmetry_A
_geom_hbond_distance_DH
_geom_hbond_distance_HA
_geom_hbond_distance_DA
_geom_hbond_angle_DHA
_geom_hbond_publ_flag
N3 H31 O3 2_556 0.84(3) 2.09(3) 2.914(3) 166(3) yes
N3 H32 O1 2_656 0.87(3) 2.13(3) 2.910(3) 148(3) yes
O4 H41 O1 2_666 0.85(3) 1.82(3) 2.658(2) 166(3) yes
O4 H42 O3 2_566 0.80(3) 2.11(3) 2.877(2) 161(2) yes
C4 H4 O1 1_455 0.93 2.38 3.302(3) 173 yes
C9 H9 N1 1_656 0.93 2.54 3.305(5) 140 yes
C6 H6 Cg2 1_554 0.93 2.76 3.691(2) 176 yes

loop_
_geom_torsion_atom_site_label_1
_geom_torsion_atom_site_label_2
_geom_torsion_atom_site_label_3
_geom_torsion_atom_site_label_4
_geom_torsion_site_symmetry_1
_geom_torsion
O4 Co1 O2 C1 . -159.74(16)
O4 Co1 O2 C1 2_666 20.26(16)
N2 Co1 O2 C1 . -72.35(16)
N2 Co1 O2 C1 2_666 107.65(16)
O2 Co1 N2 C9 . 141.91(15)
O2 Co1 N2 C9 2_666 -38.09(15)
O2 Co1 N2 C13 . -37.22(14)
O2 Co1 N2 C13 2_666 142.78(14)
O4 Co1 N2 C9 . -130.50(15)
O4 Co1 N2 C9 2_666 49.50(15)
O4 Co1 N2 C13 . 50.36(14)
O4 Co1 N2 C13 2_666 -129.64(14)
Co1 O2 C1 O1 . -13.7(3)
Co1 O2 C1 C2 . 162.49(12)
Co1 N2 C9 C10 . -178.63(15)
C13 N2 C9 C10 . 0.5(3)
Co1 N2 C13 C12 . 178.47(14)
C9 N2 C13 C12 . -0.7(3)
O1 C1 C2 C3 . 156.08(19)
O1 C1 C2 C7 . -19.6(3)
O2 C1 C2 C3 . -20.5(3)
O2 C1 C2 C7 . 163.80(19)
C1 C2 C3 C4 . -172.77(19)
C7 C2 C3 C4 . 2.9(3)
C1 C2 C7 C6 . 174.2(2)
C3 C2 C7 C6 . -1.6(4)
C2 C3 C4 C5 . -1.5(4)
C3 C4 C5 C6 . -1.4(4)
C3 C4 C5 C8 . 178.2(2)
C4 C5 C6 C7 . 2.8(4)
C8 C5 C6 C7 . -176.8(3)
C2 C7 C6 C5 . -1.3(4)
N2 C9 C10 C11 . 0.0(3)
C12 C11 C10 C9 . -0.4(3)
C13 C12 C11 C10 . 0.2(3)
C14 C12 C11 C10 . 177.2(2)
C11 C12 C13 N2 . 0.3(3)
C14 C12 C13 N2 . -176.86(17)
C11 C12 C14 O3 . -174.9(2)
C11 C12 C14 N3 . 3.4(3)
C13 C12 C14 O3 . 2.1(3)
C13 C12 C14 N3 . -179.63(19)

_cod_database_fobs_code 2240581
